data_7113780
loop_
_publ_author_name
'Fri\<s\<ci\<c, Tomislav'
'MacGillivray, Leonard R.'

_publ_section_title
;
 'Template-switching': a supramolecular strategy for the quantitative,
 gram-scale construction of a molecular target in the solid state
;
_journal_coden_ASTM CHCOFS
_journal_issue 11
_journal_name_full
;
 Chemical Communications (Cambridge, United Kingdom)
;
_journal_page_first 1306
_journal_page_last 1307
_journal_paper_doi 10.1039/b301726p
_journal_year 2003
_chemical_formula_sum 'C40 H32 N4'
_chemical_formula_weight 568.7
_space_group_IT_number 14
_symmetry_cell_setting monoclinic
_symmetry_space_group_name_Hall '-P 2ybc'
_symmetry_space_group_name_H-M 'P 1 21/c 1'
_atom_sites_solution_hydrogens geom
_atom_sites_solution_primary direct
_atom_sites_solution_secondary difmap
_audit_creation_date 2003-02-06T09:07:28-00:00
_audit_creation_method 'WinGX routine CIF_UPDATE'
_cell_angle_alpha 90
_cell_angle_beta 96.991(2)
_cell_angle_gamma 90
_cell_formula_units_Z 2
_cell_length_a 15.489(2)
_cell_length_b 8.0478(10)
_cell_length_c 11.5227(14)
_cell_measurement_reflns_used 0
_cell_measurement_temperature 173(2)
_cell_measurement_theta_max 0.0
_cell_measurement_theta_min 0.0
_cell_volume 1425.7(3)
_computing_structure_refinement 'SHELXL-97 (Sheldrick, 1997)'
_diffrn_ambient_temperature 173(2)
_diffrn_measured_fraction_theta_full 0.963
_diffrn_measured_fraction_theta_max 0.963
_diffrn_measurement_device_type Nonius
_diffrn_measurement_method scanning
_diffrn_radiation_monochromator graphite
_diffrn_radiation_type MoK\a
_diffrn_radiation_wavelength 0.7107
_diffrn_reflns_av_R_equivalents 0.0404
_diffrn_reflns_av_unetI/netI 0.0614
_diffrn_reflns_limit_h_max 20
_diffrn_reflns_limit_h_min -16
_diffrn_reflns_limit_k_max 10
_diffrn_reflns_limit_k_min -10
_diffrn_reflns_limit_l_max 15
_diffrn_reflns_limit_l_min -15
_diffrn_reflns_number 8705
_diffrn_reflns_theta_full 28.33
_diffrn_reflns_theta_max 28.33
_diffrn_reflns_theta_min 1.32
_exptl_absorpt_coefficient_mu 0.078
_exptl_absorpt_correction_type none
_exptl_crystal_colour colourless
_exptl_crystal_density_diffrn 1.325
_exptl_crystal_density_method 'not measured'
_exptl_crystal_description prism
_exptl_crystal_F_000 600
_exptl_crystal_size_max 0.32
_exptl_crystal_size_mid 0.22
_exptl_crystal_size_min 0.17
_refine_diff_density_max 0.345
_refine_diff_density_min -0.265
_refine_diff_density_rms 0.072
_refine_ls_extinction_method none
_refine_ls_goodness_of_fit_ref 1.071
_refine_ls_hydrogen_treatment mixed
_refine_ls_matrix_type full
_refine_ls_number_parameters 199
_refine_ls_number_reflns 3432
_refine_ls_number_restraints 0
_refine_ls_restrained_S_all 1.071
_refine_ls_R_factor_all 0.0801
_refine_ls_R_factor_gt 0.0556
_refine_ls_shift/su_max 0
_refine_ls_shift/su_mean 0
_refine_ls_structure_factor_coef Fsqd
_refine_ls_weighting_details 'calc w=1/[\s^2^(Fo^2^)+(0.0790P)^2^+0.1906P] where P=(Fo^2^+2Fc^2^)/3'
_refine_ls_weighting_scheme calc
_refine_ls_wR_factor_gt 0.137
_refine_ls_wR_factor_ref 0.1579
_reflns_number_gt 2551
_reflns_number_total 3432
_reflns_threshold_expression >2sigma(I)
_cod_duplicate_entry 7103672
_cod_data_source_file b301726p.txt
_cod_data_source_block 3
_cod_original_sg_symbol_H-M P21/c
_cod_database_code 7113780

loop_
_symmetry_equiv_pos_as_xyz
'x, y, z'
'-x, y+1/2, -z+1/2'
'-x, -y, -z'
'x, -y-1/2, z-1/2'

loop_
_atom_site_label
_atom_site_type_symbol
_atom_site_fract_x
_atom_site_fract_y
_atom_site_fract_z
_atom_site_U_iso_or_equiv
_atom_site_adp_type
_atom_site_occupancy
_atom_site_symmetry_multiplicity
_atom_site_calc_flag
_atom_site_refinement_flags
N1 N 0.67119(11) 0.1541(2) 0.40600(13) 0.0257(4) Uani 1 1 d .
N2 N 0.54822(11) -0.3200(2) 0.64793(15) 0.0312(4) Uani 1 1 d .
C1 C 0.74382(13) 0.0660(2) 0.42298(15) 0.0250(4) Uani 1 1 d .
H1 H 0.7643 0.0169 0.3565 0.03 Uiso 1 1 calc R
C2 C 0.79204(13) 0.0405(2) 0.53096(16) 0.0234(4) Uani 1 1 d .
H2 H 0.8438 -0.024 0.5374 0.028 Uiso 1 1 calc R
C3 C 0.76373(12) 0.1101(2) 0.62888(15) 0.0193(4) Uani 1 1 d .
C4 C 0.68761(12) 0.2019(2) 0.61257(16) 0.0235(4) Uani 1 1 d .
H4 H 0.6655 0.2522 0.6775 0.028 Uiso 1 1 calc R
C5 C 0.64409(13) 0.2200(2) 0.50164(16) 0.0248(4) Uani 1 1 d .
H5 H 0.5918 0.2829 0.4927 0.03 Uiso 1 1 calc R
C6 C 0.80710(11) 0.0851(2) 0.75139(15) 0.0192(4) Uani 1 1 d .
H6 H 0.8109 0.194 0.7935 0.023 Uiso 1 1 calc R
C7 C 0.89550(12) -0.0044(2) 0.77305(15) 0.0196(4) Uani 1 1 d .
H7 H 0.9107 -0.0574 0.6997 0.023 Uiso 1 1 calc R
C8 C 0.97283(12) 0.0840(2) 0.83696(14) 0.0191(4) Uani 1 1 d .
C9 C 0.96522(12) 0.2159(2) 0.91220(15) 0.0207(4) Uani 1 1 d .
H9 H 0.9154 0.2856 0.9007 0.025 Uiso 1 1 calc R
C10 C 1.05348(12) 0.0076(2) 0.84341(15) 0.0213(4) Uani 1 1 d .
H10 H 1.0651 -0.0667 0.7831 0.026 Uiso 1 1 calc R
C11 C 0.88283(12) -0.0372(2) 1.06432(15) 0.0200(4) Uani 1 1 d .
H11 H 0.8284 0.0183 1.0612 0.024 Uiso 1 1 calc R
C12 C 0.89744(12) -0.1469(2) 0.97611(14) 0.0189(4) Uani 1 1 d .
C13 C 0.97065(12) -0.2473(2) 0.99602(15) 0.0216(4) Uani 1 1 d .
H13 H 0.9768 -0.339 0.9458 0.026 Uiso 1 1 calc R
C14 C 0.85258(12) -0.1371(2) 0.85333(15) 0.0200(4) Uani 1 1 d .
H14 H 0.8502 -0.2494 0.8159 0.024 Uiso 1 1 calc R
C15 C 0.76413(12) -0.0485(2) 0.82697(15) 0.0195(4) Uani 1 1 d .
H15 H 0.747 0.0035 0.8996 0.023 Uiso 1 1 calc R
C16 C 0.68985(12) -0.1466(2) 0.76555(15) 0.0195(4) Uani 1 1 d .
C17 C 0.70118(13) -0.2645(2) 0.68175(15) 0.0236(4) Uani 1 1 d .
H17 H 0.7577 -0.2892 0.6625 0.028 Uiso 1 1 calc R
C18 C 0.62914(13) -0.3463(2) 0.62614(17) 0.0272(4) Uani 1 1 d .
H18 H 0.6383 -0.4266 0.5685 0.033 Uiso 1 1 calc R
C19 C 0.53836(14) -0.2037(3) 0.72757(18) 0.0340(5) Uani 1 1 d .
H19 H 0.481 -0.1796 0.744 0.041 Uiso 1 1 calc R
C20 C 0.60584(13) -0.1164(3) 0.78748(16) 0.0273(4) Uani 1 1 d .
H20 H 0.5946 -0.0355 0.8438 0.033 Uiso 1 1 calc R

loop_
_atom_site_aniso_label
_atom_site_aniso_U_11
_atom_site_aniso_U_22
_atom_site_aniso_U_33
_atom_site_aniso_U_23
_atom_site_aniso_U_13
_atom_site_aniso_U_12
N1 0.0255(9) 0.0282(9) 0.0219(8) 0.0038(6) -0.0029(7) -0.0042(7)
N2 0.0263(9) 0.0354(10) 0.0299(9) 0.0029(7) -0.0046(7) -0.0084(8)
C1 0.0315(11) 0.0253(9) 0.0180(8) -0.0002(7) 0.0019(8) -0.0020(8)
C2 0.0241(10) 0.0235(9) 0.0224(9) 0.0024(7) 0.0014(7) 0.0012(8)
C3 0.0197(9) 0.0190(8) 0.0185(8) 0.0041(6) -0.0010(7) -0.0054(7)
C4 0.0238(10) 0.0253(9) 0.0209(9) 0.0003(7) 0.0015(7) -0.0004(8)
C5 0.0199(9) 0.0276(10) 0.0259(9) 0.0048(8) -0.0010(8) 0.0004(8)
C6 0.0185(9) 0.0213(9) 0.0172(8) 0.0006(7) -0.0007(7) 0.0003(7)
C7 0.0181(9) 0.0242(9) 0.0161(8) 0.0001(7) 0.0007(7) 0.0014(7)
C8 0.0187(9) 0.0247(9) 0.0133(8) 0.0056(7) -0.0005(7) -0.0033(7)
C9 0.0198(9) 0.0199(9) 0.0219(9) 0.0060(7) 0.0000(7) 0.0002(7)
C10 0.0220(9) 0.0290(10) 0.0138(8) 0.0005(7) 0.0056(7) -0.0013(8)
C11 0.0149(8) 0.0258(9) 0.0198(8) 0.0042(7) 0.0036(7) 0.0003(7)
C12 0.0178(9) 0.0212(9) 0.0171(8) 0.0029(6) -0.0009(7) -0.0059(7)
C13 0.0241(10) 0.0181(8) 0.0223(9) 0.0014(7) 0.0008(7) -0.0032(7)
C14 0.0187(9) 0.0207(9) 0.0198(8) -0.0008(7) -0.0005(7) -0.0005(7)
C15 0.0197(9) 0.0230(9) 0.0156(8) -0.0011(7) 0.0008(7) 0.0013(7)
C16 0.0186(9) 0.0230(9) 0.0157(8) 0.0048(7) -0.0022(7) -0.0012(7)
C17 0.0196(9) 0.0279(10) 0.0226(9) 0.0008(7) -0.0006(7) 0.0038(8)
C18 0.0307(11) 0.0250(10) 0.0240(9) -0.0009(7) -0.0045(8) -0.0010(8)
C19 0.0186(10) 0.0507(13) 0.0328(11) -0.0002(10) 0.0032(8) -0.0042(10)
C20 0.0221(10) 0.0378(11) 0.0217(9) -0.0034(8) 0.0013(8) 0.0008(9)

loop_
_atom_type_symbol
_atom_type_description
_atom_type_scat_dispersion_real
_atom_type_scat_dispersion_imag
_atom_type_scat_source
C C 0.0033 0.0016 'International Tables Vol C Tables 4.2.6.8 and 6.1.1.4'
H H 0 0 'International Tables Vol C Tables 4.2.6.8 and 6.1.1.4'
N N 0.0061 0.0033 'International Tables Vol C Tables 4.2.6.8 and 6.1.1.4'

loop_
_geom_angle_atom_site_label_1
_geom_angle_atom_site_label_2
_geom_angle_atom_site_label_3
_geom_angle
_geom_angle_site_symmetry_1
C1 N1 C5 115.94(16) .
C18 N2 C19 115.65(17) .
N1 C1 C2 124.56(18) .
C3 C2 C1 118.95(18) .
C2 C3 C4 117.15(16) .
C2 C3 C6 124.39(17) .
C4 C3 C6 118.37(16) .
C5 C4 C3 119.63(18) .
N1 C5 C4 123.77(18) .
C3 C6 C7 120.15(15) .
C3 C6 C15 116.02(14) .
C7 C6 C15 91.04(13) .
C8 C7 C6 119.80(15) .
C8 C7 C14 113.08(13) .
C6 C7 C14 88.99(13) .
C9 C8 C10 116.83(16) .
C9 C8 C7 123.01(17) .
C10 C8 C7 118.35(16) .
C13 C9 C8 120.72(17) 3_757
C11 C10 C8 121.32(17) 3_757
C10 C11 C12 120.64(17) 3_757
C11 C12 C13 116.92(16) .
C11 C12 C14 124.04(16) .
C13 C12 C14 117.49(16) .
C9 C13 C12 121.07(17) 3_757
C12 C14 C15 120.57(15) .
C12 C14 C7 113.62(14) .
C15 C14 C7 89.95(13) .
C16 C15 C14 117.51(15) .
C16 C15 C6 116.64(14) .
C14 C15 C6 89.97(13) .
C20 C16 C17 116.96(17) .
C20 C16 C15 120.54(17) .
C17 C16 C15 122.44(17) .
C16 C17 C18 119.14(18) .
N2 C18 C17 124.37(18) .
N2 C19 C20 124.2(2) .
C19 C20 C16 119.70(19) .

loop_
_geom_bond_atom_site_label_1
_geom_bond_atom_site_label_2
_geom_bond_distance
_geom_bond_site_symmetry_2
N1 C1 1.324(2) .
N1 C5 1.336(2) .
N2 C18 1.325(3) .
N2 C19 1.333(3) .
C1 C2 1.386(3) .
C2 C3 1.378(3) .
C3 C4 1.385(3) .
C3 C6 1.501(2) .
C4 C5 1.378(3) .
C6 C7 1.540(2) .
C6 C15 1.581(2) .
C7 C8 1.506(2) .
C7 C14 1.609(2) .
C8 C9 1.385(3) .
C8 C10 1.386(3) .
C9 C13 1.383(3) 3_757
C10 C11 1.380(2) 3_757
C11 C10 1.380(2) 3_757
C11 C12 1.386(2) .
C12 C13 1.388(3) .
C12 C14 1.500(2) .
C13 C9 1.383(3) 3_757
C14 C15 1.542(2) .
C15 C16 1.500(2) .
C16 C20 1.377(3) .
C16 C17 1.380(3) .
C17 C18 1.384(3) .
C19 C20 1.374(3) .
